data_4327847
loop_
_publ_author_name
'Limin Yang'
'Xiaohui Hua'
'Junhui Xue'
'Qinghua Pan'
'Lei Yu'
'Weihong Li'
'Yizhuang Xu'
'Guozhong Zhao'
'Liming Liu'
'Kexin Liu'
'Jia'er Chen'
'Jinguang Wu'

_publ_contact_author 'LiMin Yang'
_publ_contact_author_address
;  School of Physics
   Peking University
   Beijing,100871
   P.R.China
;
_publ_contact_author_email yanglm@pku.edu.cn
_publ_contact_author_fax +86-10-62758849
_publ_contact_author_phone +86-10-62751889
_publ_section_title
;
 Interactions between Metal Ions and Carbohydrates. Spectroscopic
 Characterization and the Topology Coordination Behavior of Erythritol
 with Trivalent Lanthanide Ions
;
_journal_name_full 'Inorganic Chemistry'
_journal_page_first 499
_journal_page_last 510
_journal_paper_doi 10.1021/ic2019605
_journal_volume 51
_journal_year 2012
_chemical_absolute_configuration ad
_chemical_formula_sum 'C4 H14 Ce N3 O15'
_chemical_formula_weight 484.30
_chemical_name_systematic
; 
 ? 
;
_space_group_IT_number 19
_symmetry_cell_setting orthorhombic
_symmetry_space_group_name_Hall 'P 2ac 2ab'
_symmetry_space_group_name_H-M 'P 21 21 21'
_atom_sites_solution_hydrogens geom
_atom_sites_solution_primary direct
_atom_sites_solution_secondary difmap
_audit_creation_method SHELXL-97
_cell_angle_alpha 90.00
_cell_angle_beta 90.00
_cell_angle_gamma 90.00
_cell_formula_units_Z 4
_cell_length_a 7.8685(16)
_cell_length_b 13.304(3)
_cell_length_c 13.323(3)
_cell_measurement_reflns_used 5834
_cell_measurement_temperature 173.15
_cell_measurement_theta_max 27.4739
_cell_measurement_theta_min 1.5284
_cell_volume 1394.7(5)
_computing_cell_refinement 'CrystalClear (Rigaku Inc., 2007)'
_computing_data_collection 'CrystalClear (Rigaku Inc., 2007)'
_computing_data_reduction 'CrystalClear (Rigaku Inc., 2007)'
_computing_structure_refinement 'SHELXL-97 (Sheldrick, 1997)'
_computing_structure_solution 'SHELXS-97 (Sheldrick, 1990)'
_diffrn_ambient_temperature 173.15
_diffrn_detector_area_resol_mean 28.5714
_diffrn_measured_fraction_theta_full 0.997
_diffrn_measured_fraction_theta_max 0.997
_diffrn_measurement_method dtprofit.ref
_diffrn_radiation_monochromator Confocal
_diffrn_radiation_source 'Rotating Anode'
_diffrn_radiation_type MoK\a
_diffrn_radiation_wavelength 0.71073
_diffrn_reflns_av_R_equivalents 0.0446
_diffrn_reflns_av_sigmaI/netI 0.0304
_diffrn_reflns_limit_h_max 10
_diffrn_reflns_limit_h_min -10
_diffrn_reflns_limit_k_max 17
_diffrn_reflns_limit_k_min -17
_diffrn_reflns_limit_l_max 17
_diffrn_reflns_limit_l_min -15
_diffrn_reflns_number 12346
_diffrn_reflns_theta_full 27.46
_diffrn_reflns_theta_max 27.46
_diffrn_reflns_theta_min 2.16
_exptl_absorpt_coefficient_mu 3.356
_exptl_absorpt_correction_T_max 1.0000
_exptl_absorpt_correction_T_min 0.5439
_exptl_absorpt_correction_type multi-scan
_exptl_crystal_colour Colorless
_exptl_crystal_density_diffrn 2.306
_exptl_crystal_description plate
_exptl_crystal_F_000 948
_exptl_crystal_size_max 0.260
_exptl_crystal_size_mid 0.210
_exptl_crystal_size_min 0.112
_refine_diff_density_max 0.763
_refine_diff_density_min -0.317
_refine_diff_density_rms 0.087
_refine_ls_abs_structure_details 'Flack H D (1983), Acta Cryst. A39, 876-881'
_refine_ls_abs_structure_Flack 0.020(12)
_refine_ls_extinction_method none
_refine_ls_goodness_of_fit_ref 1.083
_refine_ls_hydrogen_treatment mixed
_refine_ls_matrix_type full
_refine_ls_number_parameters 238
_refine_ls_number_reflns 3178
_refine_ls_number_restraints 8
_refine_ls_restrained_S_all 1.083
_refine_ls_R_factor_all 0.0200
_refine_ls_R_factor_gt 0.0199
_refine_ls_shift/su_max 0.003
_refine_ls_shift/su_mean 0.000
_refine_ls_structure_factor_coef Fsqd
_refine_ls_weighting_details 'calc w=1/[\s^2^(Fo^2^)+(0.0212P)^2^+0.7137P] where P=(Fo^2^+2Fc^2^)/3'
_refine_ls_weighting_scheme calc
_refine_ls_wR_factor_gt 0.0472
_refine_ls_wR_factor_ref 0.0473
_reflns_number_gt 3169
_reflns_number_total 3178
_reflns_threshold_expression >2sigma(I)
_cod_data_source_file ic2019605_si_001_3.cif
_cod_data_source_block mx1047
_cod_database_code 4327847

loop_
_symmetry_equiv_pos_as_xyz
'x, y, z'
'-x+1/2, -y, z+1/2'
'-x, y+1/2, -z+1/2'
'x+1/2, -y+1/2, -z'

loop_
_atom_site_label
_atom_site_type_symbol
_atom_site_fract_x
_atom_site_fract_y
_atom_site_fract_z
_atom_site_U_iso_or_equiv
_atom_site_adp_type
_atom_site_occupancy
_atom_site_symmetry_multiplicity
_atom_site_calc_flag
_atom_site_refinement_flags
Ce1 Ce 0.862731(18) 0.524458(11) 0.861145(11) 0.01286(5) Uani 1 1 d .
O7 O 1.1095(3) 0.4293(2) 1.13800(16) 0.0267(5) Uani 1 1 d .
O5 O 0.9177(3) 0.52509(19) 1.07059(17) 0.0241(5) Uani 1 1 d .
O9 O 0.9340(3) 0.48860(17) 0.67472(16) 0.0190(4) Uani 1 1 d .
O6 O 1.0691(3) 0.4278(2) 0.97686(17) 0.0234(5) Uani 1 1 d .
O8 O 1.0804(3) 0.39230(17) 0.77237(17) 0.0211(5) Uani 1 1 d .
O10 O 1.1117(4) 0.3813(2) 0.61140(19) 0.0417(7) Uani 1 1 d .
N1 N 1.0318(3) 0.4614(2) 1.06227(19) 0.0182(5) Uani 1 1 d .
N2 N 1.0454(3) 0.4189(2) 0.6842(2) 0.0197(6) Uani 1 1 d .
O3 O 0.6500(3) 0.43706(17) 0.98485(16) 0.0171(4) Uani 1 1 d D
H12 H 0.639(4) 0.468(2) 1.0445(17) 0.021 Uiso 1 1 d D
O15 O 0.6904(3) 0.66107(19) 0.9389(2) 0.0237(5) Uani 1 1 d D
H15A H 0.577(3) 0.670(3) 0.936(3) 0.028 Uiso 1 1 d D
H15B H 0.733(5) 0.710(2) 0.979(3) 0.028 Uiso 1 1 d D
O2 O 0.5559(3) 0.51074(17) 0.80986(16) 0.0166(4) Uani 1 1 d D
H11 H 0.497(4) 0.539(3) 0.759(2) 0.020 Uiso 1 1 d D
O1 O 0.7574(3) 0.34835(17) 0.80769(17) 0.0179(5) Uani 1 1 d D
H10 H 0.810(4) 0.2915(19) 0.827(3) 0.021 Uiso 1 1 d D
O11 O 1.0482(3) 0.6660(2) 0.9392(2) 0.0296(6) Uani 1 1 d .
O14 O 0.8308(3) 0.67166(18) 0.74038(18) 0.0249(5) Uani 1 1 d D
H14A H 0.915(4) 0.684(3) 0.695(2) 0.030 Uiso 1 1 d D
H14B H 0.827(5) 0.7336(18) 0.768(3) 0.030 Uiso 1 1 d D
N3 N 1.1807(3) 0.65474(19) 0.88693(19) 0.0158(5) Uani 1 1 d .
O12 O 1.1757(3) 0.59043(19) 0.81835(18) 0.0254(5) Uani 1 1 d .
O13 O 1.3096(3) 0.70448(17) 0.90484(18) 0.0233(5) Uani 1 1 d .
C2 C 0.4798(4) 0.4156(2) 0.8367(2) 0.0151(6) Uani 1 1 d .
H2 H 0.360(5) 0.414(3) 0.813(2) 0.018 Uiso 1 1 d .
C3 C 0.4813(4) 0.4125(2) 0.9512(2) 0.0156(6) Uani 1 1 d .
H3 H 0.414(5) 0.464(3) 0.975(3) 0.019 Uiso 1 1 d .
C4 C 0.4255(4) 0.3112(2) 0.9920(2) 0.0196(6) Uani 1 1 d .
H4A H 0.3207 0.2911 0.9593 0.024 Uiso 1 1 calc R
H4B H 0.5114 0.2613 0.9766 0.024 Uiso 1 1 calc R
C1 C 0.5793(4) 0.3336(2) 0.7857(2) 0.0173(6) Uani 1 1 d .
H1A H 0.5426 0.2684 0.8100 0.021 Uiso 1 1 calc R
H1B H 0.5607 0.3361 0.7138 0.021 Uiso 1 1 calc R
O4 O 0.3993(3) 0.31455(16) 1.09857(16) 0.0202(5) Uani 1 1 d D
H13 H 0.308(4) 0.356(2) 1.110(3) 0.024 Uiso 1 1 d D

loop_
_atom_site_aniso_label
_atom_site_aniso_U_11
_atom_site_aniso_U_22
_atom_site_aniso_U_33
_atom_site_aniso_U_23
_atom_site_aniso_U_13
_atom_site_aniso_U_12
Ce1 0.01056(7) 0.01377(8) 0.01425(9) -0.00194(6) -0.00035(6) 0.00025(6)
O7 0.0247(11) 0.0401(13) 0.0154(10) 0.0038(11) -0.0036(10) 0.0141(11)
O5 0.0209(10) 0.0255(11) 0.0261(12) -0.0035(11) -0.0043(9) 0.0069(11)
O9 0.0219(11) 0.0170(10) 0.0182(10) -0.0017(9) -0.0012(8) 0.0031(9)
O6 0.0235(11) 0.0302(13) 0.0164(12) -0.0014(10) 0.0019(9) 0.0053(11)
O8 0.0163(10) 0.0213(11) 0.0257(12) 0.0010(10) -0.0046(9) 0.0007(9)
O10 0.0467(18) 0.0477(16) 0.0308(14) -0.0181(12) 0.0070(13) 0.0170(15)
N1 0.0138(11) 0.0224(14) 0.0184(13) 0.0009(11) 0.0017(10) 0.0003(11)
N2 0.0181(13) 0.0178(13) 0.0231(14) -0.0055(12) 0.0003(10) -0.0026(11)
O3 0.0137(9) 0.0221(11) 0.0156(10) -0.0012(9) -0.0023(8) -0.0033(9)
O15 0.0171(11) 0.0231(13) 0.0309(14) -0.0104(11) 0.0015(10) 0.0016(9)
O2 0.0163(10) 0.0177(11) 0.0159(10) 0.0023(9) -0.0036(8) -0.0007(9)
O1 0.0127(10) 0.0162(11) 0.0247(12) -0.0014(10) 0.0000(9) 0.0013(9)
O11 0.0171(12) 0.0373(16) 0.0346(15) -0.0186(12) 0.0075(11) -0.0059(11)
O14 0.0279(14) 0.0166(11) 0.0302(13) 0.0014(10) 0.0011(10) 0.0024(10)
N3 0.0143(12) 0.0166(12) 0.0166(13) 0.0006(10) 0.0000(9) -0.0015(10)
O12 0.0220(12) 0.0284(13) 0.0259(12) -0.0110(10) 0.0046(9) -0.0036(10)
O13 0.0192(11) 0.0223(12) 0.0284(13) -0.0001(10) 0.0008(10) -0.0078(9)
C2 0.0118(12) 0.0149(14) 0.0186(16) 0.0024(11) -0.0036(11) -0.0013(11)
C3 0.0109(13) 0.0162(15) 0.0198(15) -0.0022(12) 0.0013(11) 0.0007(11)
C4 0.0178(14) 0.0192(15) 0.0218(16) 0.0011(13) 0.0059(13) -0.0011(13)
C1 0.0174(14) 0.0154(14) 0.0190(15) -0.0036(12) -0.0018(12) -0.0022(12)
O4 0.0198(12) 0.0182(10) 0.0226(11) 0.0010(9) 0.0053(9) 0.0011(9)

loop_
_atom_type_symbol
_atom_type_description
_atom_type_scat_dispersion_real
_atom_type_scat_dispersion_imag
_atom_type_scat_source
C C 0.0033 0.0016 'International Tables Vol C Tables 4.2.6.8 and 6.1.1.4'
H H 0.0000 0.0000 'International Tables Vol C Tables 4.2.6.8 and 6.1.1.4'
N N 0.0061 0.0033 'International Tables Vol C Tables 4.2.6.8 and 6.1.1.4'
O O 0.0106 0.0060 'International Tables Vol C Tables 4.2.6.8 and 6.1.1.4'
Ce Ce -0.2486 2.6331 'International Tables Vol C Tables 4.2.6.8 and 6.1.1.4'

loop_
_geom_angle_atom_site_label_1
_geom_angle_atom_site_label_2
_geom_angle_atom_site_label_3
_geom_angle
O15 Ce1 O2 69.13(8)
O15 Ce1 O14 69.43(9)
O2 Ce1 O14 77.86(8)
O15 Ce1 O6 117.19(8)
O2 Ce1 O6 136.85(8)
O14 Ce1 O6 145.29(8)
O15 Ce1 O1 126.93(8)
O2 Ce1 O1 63.38(7)
O14 Ce1 O1 119.42(7)
O6 Ce1 O1 85.10(8)
O15 Ce1 O9 130.58(8)
O2 Ce1 O9 86.21(7)
O14 Ce1 O9 63.72(7)
O6 Ce1 O9 110.15(7)
O1 Ce1 O9 68.80(7)
O15 Ce1 O11 67.11(7)
O2 Ce1 O11 134.42(8)
O14 Ce1 O11 75.58(9)
O6 Ce1 O11 76.64(10)
O1 Ce1 O11 161.21(8)
O9 Ce1 O11 113.29(8)
O15 Ce1 O3 73.42(8)
O2 Ce1 O3 61.69(7)
O14 Ce1 O3 132.49(7)
O6 Ce1 O3 78.77(7)
O1 Ce1 O3 64.31(7)
O9 Ce1 O3 131.26(7)
O11 Ce1 O3 115.37(8)
O15 Ce1 O12 110.49(8)
O2 Ce1 O12 148.12(8)
O14 Ce1 O12 72.77(8)
O6 Ce1 O12 73.25(8)
O1 Ce1 O12 122.25(7)
O9 Ce1 O12 69.93(7)
O11 Ce1 O12 48.00(7)
O3 Ce1 O12 150.14(7)
O15 Ce1 O8 173.09(8)
O2 Ce1 O8 116.02(7)
O14 Ce1 O8 106.49(8)
O6 Ce1 O8 62.77(7)
O1 Ce1 O8 59.81(7)
O9 Ce1 O8 47.85(7)
O11 Ce1 O8 106.75(8)
O3 Ce1 O8 112.84(7)
O12 Ce1 O8 62.65(7)
O15 Ce1 O5 70.75(8)
O2 Ce1 O5 114.56(7)
O14 Ce1 O5 129.57(8)
O6 Ce1 O5 46.78(7)
O1 Ce1 O5 108.91(7)
O9 Ce1 O5 156.19(7)
O11 Ce1 O5 61.09(8)
O3 Ce1 O5 58.51(7)
O12 Ce1 O5 93.94(7)
O8 Ce1 O5 109.55(7)
N1 O5 Ce1 91.17(16)
N2 O9 Ce1 100.75(17)
N1 O6 Ce1 102.50(18)
N2 O8 Ce1 94.92(17)
O5 N1 O7 120.9(2)
O5 N1 O6 119.5(3)
O7 N1 O6 119.6(3)
O10 N2 O8 122.5(3)
O10 N2 O9 121.0(3)
O8 N2 O9 116.5(2)
C3 O3 Ce1 119.58(17)
C2 O2 Ce1 113.20(16)
C1 O1 Ce1 119.31(18)
N3 O11 Ce1 99.06(18)
O13 N3 O12 122.2(3)
O13 N3 O11 120.6(3)
O12 N3 O11 117.2(3)
N3 O12 Ce1 95.60(17)
O2 C2 C1 107.9(2)
O2 C2 C3 105.5(2)
C1 C2 C3 115.3(3)
O3 C3 C4 110.9(3)
O3 C3 C2 108.2(2)
C4 C3 C2 112.3(3)
O4 C4 C3 111.6(3)
O1 C1 C2 108.4(2)

loop_
_geom_bond_atom_site_label_1
_geom_bond_atom_site_label_2
_geom_bond_distance
Ce1 O15 2.493(2)
Ce1 O2 2.516(2)
Ce1 O14 2.547(2)
Ce1 O6 2.582(2)
Ce1 O1 2.585(2)
Ce1 O9 2.591(2)
Ce1 O11 2.599(3)
Ce1 O3 2.621(2)
Ce1 O12 2.675(2)
Ce1 O8 2.725(2)
Ce1 O5 2.824(2)
O7 N1 1.255(3)
O5 N1 1.240(3)
O9 N2 1.282(3)
O6 N1 1.257(3)
O8 N2 1.258(4)
O10 N2 1.210(3)
O3 C3 1.439(3)
O2 C2 1.445(4)
O1 C1 1.445(4)
O11 N3 1.262(4)
N3 O13 1.235(4)
N3 O12 1.252(3)
C2 C1 1.505(4)
C2 C3 1.526(4)
C3 C4 1.518(4)
C4 O4 1.435(4)
